data_7122253
loop_
_publ_author_name
'Li, Maofan'
'Yang, Kai'
'Liu, Jiajie'
'Hu, Xiaobing'
'Kong, Defei'
'Liu, Tongchao'
'Zhang, Mingjian'
'Pan, Feng'

_publ_section_title
;
 A heterobimetallic single-source precursor enabled layered oxide cathode
 for sodium-ion batteries.
;
_journal_issue 76
_journal_name_full 'Chemical communications (Cambridge, England)'
_journal_page_first 10714
_journal_page_last 10717
_journal_paper_doi 10.1039/c8cc04205e
_journal_volume 54
_journal_year 2018
_chemical_formula_moiety 'C15 H21 Co Na O6'
_chemical_formula_sum 'C15 H21 Co Na O6'
_chemical_formula_weight 379.24
_chemical_melting_point ?
_space_group_crystal_system trigonal
_space_group_IT_number 167
_space_group_name_Hall '-R 3 2"c'
_space_group_name_H-M_alt 'R -3 c :H'
_symmetry_space_group_name_Hall '-R 3 2"c'
_symmetry_space_group_name_H-M 'R -3 c :H'
_atom_sites_solution_hydrogens mixed
_audit_creation_method SHELXL-2018/1
_cell_angle_alpha 90
_cell_angle_beta 90
_cell_angle_gamma 120
_cell_formula_units_Z 6
_cell_length_a 16.321(6)
_cell_length_b 16.321(6)
_cell_length_c 11.887(11)
_cell_measurement_reflns_used 412
_cell_measurement_temperature 293(2)
_cell_measurement_theta_max 58.7
_cell_measurement_theta_min 4.9
_cell_volume 2742(3)
_computing_cell_refinement 'CrystalClear-SM Expert 2.0 r16 (Rigaku, 2014)'
_computing_data_collection 'CrystalClear-SM Expert 2.0 r16 (Rigaku, 2014)'
_computing_data_reduction 'CrystalClear-SM Expert 2.0 r16 (Rigaku, 2014)'
_computing_publication_material 'SHELXL-97 (Sheldrick, 1997)'
_computing_structure_refinement 'SHELXL-2018/1 (Sheldrick, 2018)'
_computing_structure_solution 'SHELXL-97 (Sheldrick, 1997)'
_diffrn_ambient_temperature 293(2)
_diffrn_detector_area_resol_mean 22.2222
_diffrn_measured_fraction_theta_full 0.950
_diffrn_measured_fraction_theta_max 0.951
_diffrn_measurement_device_type 'Rigaku Saturn 944+'
_diffrn_measurement_method 'profile data from \w-scans'
_diffrn_radiation_type 'Cu K\a'
_diffrn_radiation_wavelength 1.54187
_diffrn_reflns_av_R_equivalents 0.1037
_diffrn_reflns_av_unetI/netI 0.0432
_diffrn_reflns_Laue_measured_fraction_full 0.950
_diffrn_reflns_Laue_measured_fraction_max 0.951
_diffrn_reflns_limit_h_max 18
_diffrn_reflns_limit_h_min -18
_diffrn_reflns_limit_k_max 18
_diffrn_reflns_limit_k_min -18
_diffrn_reflns_limit_l_max 12
_diffrn_reflns_limit_l_min -12
_diffrn_reflns_number 456
_diffrn_reflns_point_group_measured_fraction_full 0.950
_diffrn_reflns_point_group_measured_fraction_max 0.951
_diffrn_reflns_theta_full 58.7
_diffrn_reflns_theta_max 58.7
_diffrn_reflns_theta_min 4.9
_diffrn_source 'Sealed Tube'
_exptl_absorpt_coefficient_mu 7.818
_exptl_absorpt_correction_T_max 1.000
_exptl_absorpt_correction_T_min 0.429
_exptl_absorpt_correction_type multi-scan
_exptl_crystal_colour red
_exptl_crystal_density_diffrn 1.378
_exptl_crystal_density_meas ?
_exptl_crystal_density_method 'not measured'
_exptl_crystal_description prism
_exptl_crystal_F_000 1182
_exptl_crystal_size_max 0.45
_exptl_crystal_size_mid 0.08
_exptl_crystal_size_min 0.08
_refine_diff_density_max 0.303
_refine_diff_density_min -0.393
_refine_diff_density_rms 0.097
_refine_ls_extinction_coef 0.011(7)
_refine_ls_extinction_expression Fc^*^=kFc[1+0.001xFc^2^\l^3^/sin(2\q)]^-1/4^
_refine_ls_extinction_method 'SHELXL-2018/1 (Sheldrick 2018)'
_refine_ls_goodness_of_fit_ref 1.037
_refine_ls_hydrogen_treatment mixed
_refine_ls_matrix_type full
_refine_ls_number_parameters 41
_refine_ls_number_reflns 412
_refine_ls_number_restraints 0
_refine_ls_restrained_S_all 1.037
_refine_ls_R_factor_all 0.1043
_refine_ls_R_factor_gt 0.1043
_refine_ls_shift/su_max 0.159
_refine_ls_shift/su_mean 0.091
_refine_ls_structure_factor_coef Fsqd
_refine_ls_weighting_details 'w=1/[\s^2^(Fo^2^)+(0.3000P)^2^] where P=(Fo^2^+2Fc^2^)/3'
_refine_ls_weighting_scheme calc
_refine_ls_wR_factor_gt 0.3295
_refine_ls_wR_factor_ref 0.3295
_reflns_Friedel_coverage 0.000
_reflns_number_gt 412
_reflns_number_total 412
_reflns_threshold_expression 'I > 2\s(I)'
_cod_data_source_file c8cc04205e2.cif
_cod_data_source_block a
_cod_depositor_comments
;
The following automatic conversions were performed:

'_chemical_melting_point' value 'not measured' was changed to '?' -
the value is undefined or not given.

'_exptl_absorpt_correction_type' value 'Multi-scan' changed to
'multi-scan' according to
/home/data/users/saulius/crontab/automatic-downloads/rss-feeds/RSC/lib/dictionaries/cif_core.dic
dictionary named 'cif_core.dic' version 2.4.2 from 2011-04-26.

'_exptl_crystal_density_meas' value 'not measured' was changed to '?'
- the value is perceived as not measured.

Automatic conversion script
Id: cif_fix_values 4973 2017-02-22 13:04:09Z antanas 

 Adding full bibliography for 7122253.cif.
;
_cod_database_code 7122253
_shelx_shelxl_version_number 2018/1
_shelx_space_group_comment
;
The symmetry employed for this shelxl refinement is uniquely defined
by the following loop, which should always be used as a source of
symmetry information in preference to the above space-group names.
They are only intended as comments.
;

loop_
_space_group_symop_operation_xyz
'x, y, z'
'-y, x-y, z'
'-x+y, -x, z'
'y, x, -z+1/2'
'x-y, -y, -z+1/2'
'-x, -x+y, -z+1/2'
'x+2/3, y+1/3, z+1/3'
'-y+2/3, x-y+1/3, z+1/3'
'-x+y+2/3, -x+1/3, z+1/3'
'y+2/3, x+1/3, -z+5/6'
'x-y+2/3, -y+1/3, -z+5/6'
'-x+2/3, -x+y+1/3, -z+5/6'
'x+1/3, y+2/3, z+2/3'
'-y+1/3, x-y+2/3, z+2/3'
'-x+y+1/3, -x+2/3, z+2/3'
'y+1/3, x+2/3, -z+7/6'
'x-y+1/3, -y+2/3, -z+7/6'
'-x+1/3, -x+y+2/3, -z+7/6'
'-x, -y, -z'
'y, -x+y, -z'
'x-y, x, -z'
'-y, -x, z-1/2'
'-x+y, y, z-1/2'
'x, x-y, z-1/2'
'-x+2/3, -y+1/3, -z+1/3'
'y+2/3, -x+y+1/3, -z+1/3'
'x-y+2/3, x+1/3, -z+1/3'
'-y+2/3, -x+1/3, z-1/6'
'-x+y+2/3, y+1/3, z-1/6'
'x+2/3, x-y+1/3, z-1/6'
'-x+1/3, -y+2/3, -z+2/3'
'y+1/3, -x+y+2/3, -z+2/3'
'x-y+1/3, x+2/3, -z+2/3'
'-y+1/3, -x+2/3, z+1/6'
'-x+y+1/3, y+2/3, z+1/6'
'x+1/3, x-y+2/3, z+1/6'

loop_
_atom_site_label
_atom_site_type_symbol
_atom_site_fract_x
_atom_site_fract_y
_atom_site_fract_z
_atom_site_U_iso_or_equiv
_atom_site_adp_type
_atom_site_occupancy
_atom_site_site_symmetry_order
_atom_site_calc_flag
_atom_site_refinement_flags_posn
_atom_site_refinement_flags_adp
_atom_site_refinement_flags_occupancy
Na1 Na 0.666667 0.333333 0.333333 0.119(18) Uani 1 6 d S T P
Co1 Co 0.666667 0.333333 0.083333 0.102(7) Uani 1 6 d S T P
O1 O 0.6230(9) 0.2144(14) -0.0217(16) 0.076(8) Uani 1 1 d . . .
C1 C 0.5953(16) 0.074(2) -0.1019(17) 0.150(15) Uani 1 1 d . . .
H1A H 0.576024 0.099449 -0.162635 0.225 Uiso 1 1 calc R U .
H1B H 0.642827 0.060415 -0.128113 0.225 Uiso 1 1 calc R U .
H1C H 0.541724 0.017093 -0.074804 0.225 Uiso 1 1 calc R U .
C2 C 0.666667 0.133(2) 0.083333 0.057(17) Uani 1 2 d S T P
H2A H 0.697(18) 0.147(17) 0.06(3) 0.068 Uiso 0.5 1 d . U P
C3 C 0.639(2) 0.1519(19) 0.0005(18) 0.102(15) Uani 1 1 d . . .

loop_
_atom_site_aniso_label
_atom_site_aniso_U_11
_atom_site_aniso_U_22
_atom_site_aniso_U_33
_atom_site_aniso_U_23
_atom_site_aniso_U_13
_atom_site_aniso_U_12
Na1 0.13(2) 0.13(2) 0.09(3) 0.000 0.000 0.065(12)
Co1 0.103(9) 0.103(9) 0.101(13) 0.000 0.000 0.052(4)
O1 0.078(11) 0.081(12) 0.067(14) -0.008(13) 0.001(11) 0.039(7)
C1 0.13(3) 0.12(2) 0.19(3) 0.03(3) 0.00(3) 0.055(18)
C2 0.06(3) 0.06(3) 0.06(3) -0.005(13) -0.01(3) 0.029(17)
C3 0.12(2) 0.09(2) 0.10(2) 0.00(2) -0.02(2) 0.053(14)

loop_
_atom_type_symbol
_atom_type_description
_atom_type_scat_dispersion_real
_atom_type_scat_dispersion_imag
_atom_type_scat_source
C C 0.0033 0.0016 'International Tables Vol C Tables 4.2.6.8 and 6.1.1.4'
H H 0.0000 0.0000 'International Tables Vol C Tables 4.2.6.8 and 6.1.1.4'
O O 0.0106 0.0060 'International Tables Vol C Tables 4.2.6.8 and 6.1.1.4'
Na Na 0.0362 0.0249 'International Tables Vol C Tables 4.2.6.8 and 6.1.1.4'
Co Co 0.3494 0.9721 'International Tables Vol C Tables 4.2.6.8 and 6.1.1.4'

loop_
_geom_angle_atom_site_label_1
_geom_angle_atom_site_label_2
_geom_angle_atom_site_label_3
_geom_angle
_geom_angle_site_symmetry_1
_geom_angle_site_symmetry_3
O1 Na1 O1 105.1(7) 18_654 22_666
O1 Na1 O1 74.9(7) 18_654 17_554
O1 Na1 O1 105.1(7) 22_666 17_554
O1 Na1 O1 74.9(7) 18_654 16_544
O1 Na1 O1 180.0 22_666 16_544
O1 Na1 O1 74.9(7) 17_554 16_544
O1 Na1 O1 105.1(7) 18_654 23_656
O1 Na1 O1 74.9(7) 22_666 23_656
O1 Na1 O1 180.0 17_554 23_656
O1 Na1 O1 105.1(7) 16_544 23_656
O1 Na1 O1 180.0 18_654 24_556
O1 Na1 O1 74.9(7) 22_666 24_556
O1 Na1 O1 105.1(7) 17_554 24_556
O1 Na1 O1 105.1(7) 16_544 24_556
O1 Na1 O1 74.9(7) 23_656 24_556
O1 Na1 Co1 44.6(5) 18_654 .
O1 Na1 Co1 135.4(5) 22_666 .
O1 Na1 Co1 44.6(5) 17_554 .
O1 Na1 Co1 44.6(5) 16_544 .
O1 Na1 Co1 135.4(5) 23_656 .
O1 Na1 Co1 135.4(5) 24_556 .
O1 Na1 Co1 135.4(5) 18_654 31_655
O1 Na1 Co1 44.6(5) 22_666 31_655
O1 Na1 Co1 135.4(5) 17_554 31_655
O1 Na1 Co1 135.4(5) 16_544 31_655
O1 Na1 Co1 44.6(5) 23_656 31_655
O1 Na1 Co1 44.6(5) 24_556 31_655
Co1 Na1 Co1 180.0 . 31_655
O1 Co1 O1 88.6(8) 2_655 .
O1 Co1 O1 102.1(8) 2_655 18_654
O1 Co1 O1 82.6(11) . 18_654
O1 Co1 O1 82.6(11) 2_655 17_554
O1 Co1 O1 165.9(9) . 17_554
O1 Co1 O1 88.6(8) 18_654 17_554
O1 Co1 O1 165.9(9) 2_655 16_544
O1 Co1 O1 102.1(8) . 16_544
O1 Co1 O1 88.6(8) 18_654 16_544
O1 Co1 O1 88.6(8) 17_554 16_544
O1 Co1 O1 88.6(8) 2_655 3_665
O1 Co1 O1 88.6(8) . 3_665
O1 Co1 O1 165.9(9) 18_654 3_665
O1 Co1 O1 102.1(8) 17_554 3_665
O1 Co1 O1 82.6(11) 16_544 3_665
O1 Co1 Na1 53.7(5) 2_655 16_544
O1 Co1 Na1 53.7(5) . 16_544
O1 Co1 Na1 126.3(5) 18_654 16_544
O1 Co1 Na1 126.3(5) 17_554 16_544
O1 Co1 Na1 126.3(5) 16_544 16_544
O1 Co1 Na1 53.7(5) 3_665 16_544
O1 Co1 Na1 126.3(5) 2_655 .
O1 Co1 Na1 126.3(5) . .
O1 Co1 Na1 53.7(5) 18_654 .
O1 Co1 Na1 53.7(5) 17_554 .
O1 Co1 Na1 53.7(5) 16_544 .
O1 Co1 Na1 126.3(5) 3_665 .
Na1 Co1 Na1 180.0 16_544 .
C3 O1 Co1 122.3(17) . .
C3 O1 Na1 137.4(17) . 16_544
Co1 O1 Na1 81.7(7) . 16_544
C3 C2 C3 127(5) . 18_654
C2 C3 O1 132(3) . .
C2 C3 C1 119(3) . .
O1 C3 C1 107(2) . .

loop_
_geom_bond_atom_site_label_1
_geom_bond_atom_site_label_2
_geom_bond_distance
_geom_bond_site_symmetry_2
Na1 O1 2.42(2) 18_654
Na1 O1 2.42(2) 22_666
Na1 O1 2.42(2) 17_554
Na1 O1 2.42(2) 16_544
Na1 O1 2.42(2) 23_656
Na1 O1 2.42(2) 24_556
Na1 Co1 2.972(3) .
Na1 Co1 2.972(3) 31_655
Co1 O1 2.11(2) 2_655
Co1 O1 2.11(2) .
Co1 O1 2.11(2) 18_654
Co1 O1 2.11(2) 17_554
Co1 O1 2.11(2) 16_544
Co1 O1 2.11(2) 3_665
O1 C3 1.20(4) .
C1 C3 1.64(3) .
C2 C3 1.18(3) .
C2 C3 1.18(3) 18_654
